data_4069315
loop_
_publ_author_name
'Jautze, Sascha'
'Diethelm, Stefan'
'Frey, Wolfgang'
'Peters, Ren\'e'

_publ_section_title
;
 Diastereoselective Bis-Cyclopalladation of Ferrocene-1,1&#x2032;-diyl
 Bis-Imidazolines: Translation of Central via Axial into Planar Chirality
;
_journal_issue 7
_journal_name_full Organometallics
_journal_page_first 2001
_journal_paper_doi 10.1021/om900137c
_journal_volume 28
_journal_year 2009
_chemical_absolute_configuration ad
_chemical_formula_moiety 'C54 H46 Cl2 Fe N4 O4 Pd S2, C3 H6 Cl6'
_chemical_formula_sum 'C57 H52 Cl8 Fe N4 O4 Pd S2'
_chemical_formula_weight 1367.00
_chemical_name_systematic
; 
 ? 
;
_space_group_IT_number 5
_symmetry_cell_setting monoclinic
_symmetry_space_group_name_Hall 'C 2y'
_symmetry_space_group_name_H-M 'C 1 2 1'
_atom_sites_solution_hydrogens geom
_atom_sites_solution_primary direct
_atom_sites_solution_secondary difmap
_audit_creation_method SHELXL-97
_cell_angle_alpha 90.00
_cell_angle_beta 105.44(2)
_cell_angle_gamma 90.00
_cell_formula_units_Z 2
_cell_length_a 11.347(3)
_cell_length_b 16.188(5)
_cell_length_c 16.506(5)
_cell_measurement_reflns_used 38
_cell_measurement_temperature 293(2)
_cell_measurement_theta_max 10
_cell_measurement_theta_min 7
_cell_volume 2922.5(15)
_computing_cell_refinement 'Siemens P3/PC Data Collection System'
_computing_data_collection 'Siemens P3/PC Data Collection System'
_computing_data_reduction 'SHELXTL-plus, XDISK (Sheldrick, 1991)'
_computing_molecular_graphics 'SHELXTL-plus, XP (Sheldrick, 1991)'
_computing_structure_refinement 'SHELXL-97 (Sheldrick, 1997)'
_computing_structure_solution 'SHELXS-97 (Sheldrick, 1990)'
_diffrn_ambient_temperature 293(2)
_diffrn_measured_fraction_theta_full 0.984
_diffrn_measured_fraction_theta_max 0.984
_diffrn_measurement_device_type 'Nicolet P3'
_diffrn_measurement_method Wyckoff-Scan
_diffrn_radiation_monochromator graphite
_diffrn_radiation_source 'fine-focus sealed tube'
_diffrn_radiation_type MoK\a
_diffrn_radiation_wavelength 0.71073
_diffrn_reflns_av_R_equivalents 0.0732
_diffrn_reflns_av_sigmaI/netI 0.1381
_diffrn_reflns_limit_h_max 13
_diffrn_reflns_limit_h_min 0
_diffrn_reflns_limit_k_max 19
_diffrn_reflns_limit_k_min -19
_diffrn_reflns_limit_l_max 18
_diffrn_reflns_limit_l_min -19
_diffrn_reflns_number 5077
_diffrn_reflns_theta_full 25.00
_diffrn_reflns_theta_max 25.00
_diffrn_reflns_theta_min 2.25
_diffrn_standards_decay_% 5
_diffrn_standards_interval_count 50
_diffrn_standards_number 3
_exptl_absorpt_coefficient_mu 1.043
_exptl_absorpt_correction_T_max 0.977
_exptl_absorpt_correction_T_min 0.709
_exptl_absorpt_correction_type psi-scan
_exptl_crystal_colour red
_exptl_crystal_density_diffrn 1.553
_exptl_crystal_density_method 'not measured'
_exptl_crystal_description plates
_exptl_crystal_F_000 1388
_exptl_crystal_size_max 0.4
_exptl_crystal_size_mid 0.25
_exptl_crystal_size_min 0.07
_refine_diff_density_max 0.834
_refine_diff_density_min -0.567
_refine_diff_density_rms 0.141
_refine_ls_abs_structure_details 'Flack H D (1983), Acta Cryst. A39, 876-881'
_refine_ls_abs_structure_Flack -0.10(9)
_refine_ls_extinction_method none
_refine_ls_goodness_of_fit_ref 1.185
_refine_ls_hydrogen_treatment constr
_refine_ls_matrix_type full
_refine_ls_number_parameters 351
_refine_ls_number_reflns 4822
_refine_ls_number_restraints 19
_refine_ls_restrained_S_all 1.183
_refine_ls_R_factor_all 0.1707
_refine_ls_R_factor_gt 0.1022
_refine_ls_shift/su_max 0.013
_refine_ls_shift/su_mean 0.001
_refine_ls_structure_factor_coef Fsqd
_refine_ls_weighting_details 'calc w=1/[\s^2^(Fo^2^)+(0.0475P)^2^+34.8487P] where P=(Fo^2^+2Fc^2^)/3'
_refine_ls_weighting_scheme calc
_refine_ls_wR_factor_gt 0.1947
_refine_ls_wR_factor_ref 0.2228
_reflns_number_gt 3176
_reflns_number_total 4822
_reflns_threshold_expression >2sigma(I)
_cod_data_source_file om900137c_si_003.cif
_cod_data_source_block s1615rm2
_cod_depositor_comments
;
The following automatic conversions were performed:

'_exptl_absorpt_correction_type' value 'PSI-Scan' changed to
'psi-scan' according to
/home/saulius/struct/CIF-dictionaries/cif_core.dic dictionary named
'cif_core.dic' version 2.4.2 from 2011-04-26.

Automatic conversion script
Id: cif_fix_values 1715 2011-07-08 13:25:40Z adriana 
;
_cod_original_cell_volume 2922.4(15)
_cod_original_sg_symbol_H-M 'C 2'
_cod_database_code 4069315

loop_
_symmetry_equiv_pos_as_xyz
'x, y, z'
'-x, y, -z'
'x+1/2, y+1/2, z'
'-x+1/2, y+1/2, -z'

loop_
_atom_site_label
_atom_site_type_symbol
_atom_site_fract_x
_atom_site_fract_y
_atom_site_fract_z
_atom_site_U_iso_or_equiv
_atom_site_adp_type
_atom_site_occupancy
_atom_site_symmetry_multiplicity
_atom_site_calc_flag
_atom_site_refinement_flags
Pd1 Pd 0.5000 0.93012(8) 1.0000 0.0307(4) Uani 1 2 d S
Fe1 Fe 0.5000 1.1442(2) 1.0000 0.0530(12) Uani 1 2 d S
Cl1 Cl 0.3218(4) 0.9150(4) 1.0415(3) 0.0644(16) Uani 1 1 d .
S1 S 0.2581(4) 1.0697(2) 0.6923(2) 0.0405(10) Uani 1 1 d .
O1 O 0.1624(9) 1.0329(9) 0.6302(6) 0.052(3) Uani 1 1 d .
N1 N 0.3918(13) 0.9399(11) 0.8826(7) 0.045(4) Uani 1 1 d .
C1 C 0.3078(15) 0.8785(8) 0.8382(9) 0.031(3) Uani 1 1 d U
C2 C 0.2149(12) 0.9261(12) 0.7674(8) 0.037(3) Uani 1 1 d .
N2 N 0.2648(11) 1.0129(7) 0.7774(7) 0.035(3) Uani 1 1 d .
O2 O 0.2513(11) 1.1543(6) 0.7125(6) 0.048(3) Uani 1 1 d .
C3 C 0.3660(13) 1.0135(8) 0.8506(9) 0.025(3) Uani 1 1 d U
C4 C 0.3700(14) 0.8094(8) 0.8057(9) 0.031(4) Uani 1 1 d .
C5 C 0.3095(18) 0.7331(12) 0.7894(13) 0.063(6) Uani 1 1 d .
C6 C 0.359(2) 0.6653(14) 0.7629(14) 0.068(6) Uani 1 1 d .
C7 C 0.471(2) 0.6755(12) 0.7448(14) 0.076(7) Uani 1 1 d .
C8 C 0.5316(19) 0.7499(12) 0.7598(15) 0.074(7) Uani 1 1 d .
C9 C 0.4795(16) 0.8178(10) 0.7896(11) 0.050(4) Uani 1 1 d .
C10 C 0.0829(13) 0.9204(11) 0.7718(9) 0.035(3) Uani 1 1 d .
C11 C 0.0486(19) 0.9617(11) 0.8339(14) 0.070(6) Uani 1 1 d .
C12 C -0.0714(18) 0.9541(12) 0.8423(14) 0.069(6) Uani 1 1 d .
C13 C -0.1495(19) 0.9068(13) 0.7882(15) 0.066(7) Uani 1 1 d .
C14 C -0.117(2) 0.8667(15) 0.7263(15) 0.079(7) Uani 1 1 d .
C15 C 0.0012(16) 0.8688(12) 0.7204(11) 0.054(5) Uani 1 1 d .
C16 C 0.4297(16) 1.0919(9) 0.8811(10) 0.039(4) Uani 1 1 d U
C17 C 0.375(2) 1.1682(14) 0.8882(13) 0.079(8) Uani 1 1 d .
C18 C 0.464(3) 1.2303(13) 0.9049(12) 0.097(11) Uani 1 1 d .
C19 C 0.575(3) 1.1877(16) 0.9090(14) 0.094(9) Uani 1 1 d .
C20 C 0.5582(17) 1.1049(10) 0.8982(10) 0.050(5) Uani 1 1 d .
C21 C 0.3982(15) 1.0561(10) 0.6645(10) 0.044(4) Uani 1 1 d .
C22 C 0.462(2) 1.1244(13) 0.6589(15) 0.072(7) Uani 1 1 d .
C23 C 0.5681(17) 1.1148(12) 0.6325(12) 0.055(5) Uani 1 1 d .
C24 C 0.6054(14) 1.0381(16) 0.6101(8) 0.052(4) Uani 1 1 d .
C25 C 0.532(2) 0.9721(13) 0.6169(13) 0.070(7) Uani 1 1 d .
C26 C 0.428(2) 0.9794(12) 0.6437(11) 0.058(6) Uani 1 1 d .
C27 C 0.7197(14) 1.0345(18) 0.5774(11) 0.071(5) Uani 1 1 d .

loop_
_atom_site_aniso_label
_atom_site_aniso_U_11
_atom_site_aniso_U_22
_atom_site_aniso_U_33
_atom_site_aniso_U_23
_atom_site_aniso_U_13
_atom_site_aniso_U_12
Pd1 0.0331(11) 0.0293(9) 0.0314(9) 0.000 0.0114(8) 0.000
Fe1 0.082(3) 0.031(2) 0.040(2) 0.000 0.008(2) 0.000
Cl1 0.042(3) 0.102(5) 0.054(2) 0.002(3) 0.020(2) 0.007(3)
S1 0.039(3) 0.043(2) 0.040(2) 0.0012(17) 0.0121(19) 0.0035(18)
O1 0.048(7) 0.052(6) 0.050(6) 0.018(7) 0.005(5) 0.002(7)
N1 0.060(9) 0.046(10) 0.031(6) -0.003(8) 0.018(6) -0.004(9)
C1 0.044(10) 0.027(7) 0.031(7) 0.005(6) 0.027(7) -0.006(7)
C2 0.032(8) 0.032(7) 0.048(8) -0.010(10) 0.011(6) -0.014(10)
N2 0.032(8) 0.036(8) 0.037(7) -0.002(5) 0.011(6) 0.000(5)
O2 0.064(9) 0.040(6) 0.043(6) 0.008(5) 0.023(6) 0.014(6)
C3 0.020(8) 0.021(8) 0.041(7) -0.002(6) 0.020(6) 0.003(6)
C4 0.031(9) 0.020(7) 0.036(8) -0.010(6) 0.000(7) 0.008(7)
C5 0.037(12) 0.057(12) 0.093(16) -0.010(11) 0.013(11) -0.002(10)
C6 0.050(14) 0.060(14) 0.093(16) -0.007(12) 0.018(12) -0.004(11)
C7 0.083(18) 0.055(13) 0.097(17) -0.049(12) 0.035(14) 0.005(12)
C8 0.046(13) 0.065(13) 0.13(2) -0.019(12) 0.052(13) 0.007(11)
C9 0.040(12) 0.042(10) 0.065(12) -0.005(8) 0.012(9) 0.001(8)
C10 0.034(8) 0.028(8) 0.050(8) 0.004(8) 0.026(6) 0.015(8)
C11 0.047(13) 0.056(12) 0.109(17) 0.000(10) 0.025(12) 0.006(9)
C12 0.041(12) 0.080(17) 0.096(15) -0.012(11) 0.038(11) -0.009(10)
C13 0.028(11) 0.074(18) 0.100(17) 0.021(12) 0.023(11) 0.002(10)
C14 0.049(14) 0.090(17) 0.089(16) 0.009(13) 0.002(12) -0.039(13)
C15 0.023(10) 0.066(13) 0.059(11) -0.006(9) -0.014(8) -0.005(9)
C16 0.049(10) 0.028(8) 0.040(8) 0.001(6) 0.013(7) -0.009(7)
C17 0.09(2) 0.070(16) 0.060(13) -0.006(11) -0.008(13) 0.021(14)
C18 0.19(3) 0.038(12) 0.038(11) 0.006(9) -0.018(15) -0.027(16)
C19 0.15(3) 0.085(18) 0.061(14) 0.024(13) 0.054(17) -0.019(19)
C20 0.065(13) 0.042(10) 0.052(10) -0.006(8) 0.033(9) -0.026(9)
C21 0.044(10) 0.044(13) 0.046(9) 0.010(7) 0.018(7) 0.015(8)
C22 0.061(15) 0.050(13) 0.115(18) 0.017(12) 0.038(13) 0.024(11)
C23 0.037(11) 0.045(11) 0.087(14) -0.003(10) 0.022(10) 0.001(9)
C24 0.035(9) 0.084(11) 0.037(7) 0.001(12) 0.013(7) 0.011(12)
C25 0.079(17) 0.054(12) 0.089(16) 0.017(11) 0.044(14) 0.027(12)
C26 0.078(16) 0.064(13) 0.042(10) -0.013(9) 0.033(10) -0.027(11)
C27 0.032(10) 0.104(15) 0.085(12) 0.006(16) 0.027(9) 0.017(14)

loop_
_atom_type_symbol
_atom_type_description
_atom_type_scat_dispersion_real
_atom_type_scat_dispersion_imag
_atom_type_scat_source
C C 0.0033 0.0016 'International Tables Vol C Tables 4.2.6.8 and 6.1.1.4'
H H 0.0000 0.0000 'International Tables Vol C Tables 4.2.6.8 and 6.1.1.4'
N N 0.0061 0.0033 'International Tables Vol C Tables 4.2.6.8 and 6.1.1.4'
O O 0.0106 0.0060 'International Tables Vol C Tables 4.2.6.8 and 6.1.1.4'
S S 0.1246 0.1234 'International Tables Vol C Tables 4.2.6.8 and 6.1.1.4'
Cl Cl 0.1484 0.1585 'International Tables Vol C Tables 4.2.6.8 and 6.1.1.4'
Fe Fe 0.3463 0.8444 'International Tables Vol C Tables 4.2.6.8 and 6.1.1.4'
Pd Pd -0.9988 1.0072 'International Tables Vol C Tables 4.2.6.8 and 6.1.1.4'

loop_
_geom_angle_atom_site_label_1
_geom_angle_atom_site_label_2
_geom_angle_atom_site_label_3
_geom_angle
_geom_angle_site_symmetry_1
_geom_angle_site_symmetry_3
N1 Pd1 N1 170.9(10) 2_657 .
N1 Pd1 Cl1 86.3(4) 2_657 2_657
N1 Pd1 Cl1 94.6(4) . 2_657
N1 Pd1 Cl1 94.6(4) 2_657 .
N1 Pd1 Cl1 86.3(4) . .
Cl1 Pd1 Cl1 167.9(3) 2_657 .
C19 Fe1 C19 139.5(16) . 2_657
C19 Fe1 C17 106.0(11) . 2_657
C19 Fe1 C17 65.9(12) 2_657 2_657
C19 Fe1 C17 65.9(12) . .
C19 Fe1 C17 106.0(11) 2_657 .
C17 Fe1 C17 158.1(13) 2_657 .
C19 Fe1 C18 107.0(13) . 2_657
C19 Fe1 C18 40.4(10) 2_657 2_657
C17 Fe1 C18 40.0(9) 2_657 2_657
C17 Fe1 C18 120.6(10) . 2_657
C19 Fe1 C18 40.4(10) . .
C19 Fe1 C18 107.0(12) 2_657 .
C17 Fe1 C18 120.6(10) 2_657 .
C17 Fe1 C18 40.0(9) . .
C18 Fe1 C18 94.7(12) 2_657 .
C19 Fe1 C20 173.6(11) . 2_657
C19 Fe1 C20 38.7(8) 2_657 2_657
C17 Fe1 C20 67.6(9) 2_657 2_657
C17 Fe1 C20 119.9(9) . 2_657
C18 Fe1 C20 68.2(10) 2_657 2_657
C18 Fe1 C20 142.2(12) . 2_657
C19 Fe1 C20 38.7(8) . .
C19 Fe1 C20 173.6(11) 2_657 .
C17 Fe1 C20 119.9(9) 2_657 .
C17 Fe1 C20 67.6(9) . .
C18 Fe1 C20 142.2(12) 2_657 .
C18 Fe1 C20 68.2(10) . .
C20 Fe1 C20 144.0(9) 2_657 .
C19 Fe1 C16 65.0(9) . .
C19 Fe1 C16 134.7(11) 2_657 .
C17 Fe1 C16 157.6(9) 2_657 .
C17 Fe1 C16 39.6(7) . .
C18 Fe1 C16 159.9(7) 2_657 .
C18 Fe1 C16 67.0(7) . .
C20 Fe1 C16 121.0(7) 2_657 .
C20 Fe1 C16 40.1(6) . .
C19 Fe1 C16 134.7(11) . 2_657
C19 Fe1 C16 65.0(9) 2_657 2_657
C17 Fe1 C16 39.6(7) 2_657 2_657
C17 Fe1 C16 157.6(9) . 2_657
C18 Fe1 C16 67.0(7) 2_657 2_657
C18 Fe1 C16 159.9(8) . 2_657
C20 Fe1 C16 40.1(6) 2_657 2_657
C20 Fe1 C16 121.0(7) . 2_657
C16 Fe1 C16 132.2(8) . 2_657
O1 S1 O2 120.0(8) . .
O1 S1 N2 103.5(7) . .
O2 S1 N2 109.2(6) . .
O1 S1 C21 109.1(7) . .
O2 S1 C21 106.8(8) . .
N2 S1 C21 107.8(7) . .
C3 N1 C1 112.2(14) . .
C3 N1 Pd1 118.5(12) . .
C1 N1 Pd1 126.3(11) . .
N1 C1 C4 112.9(14) . .
N1 C1 C2 105.5(12) . .
C4 C1 C2 113.1(12) . .
N1 C1 H1 108.4 . .
C4 C1 H1 108.4 . .
C2 C1 H1 108.4 . .
N2 C2 C10 113.4(14) . .
N2 C2 C1 102.7(10) . .
C10 C2 C1 114.4(12) . .
N2 C2 H2 108.7 . .
C10 C2 H2 108.7 . .
C1 C2 H2 108.7 . .
C3 N2 C2 107.0(10) . .
C3 N2 S1 123.8(10) . .
C2 N2 S1 119.4(9) . .
N1 C3 N2 112.3(13) . .
N1 C3 C16 127.5(15) . .
N2 C3 C16 120.2(11) . .
C9 C4 C5 118.8(15) . .
C9 C4 C1 122.9(14) . .
C5 C4 C1 118.3(15) . .
C6 C5 C4 123.6(19) . .
C6 C5 H5 118.2 . .
C4 C5 H5 118.2 . .
C5 C6 C7 117(2) . .
C5 C6 H6 121.6 . .
C7 C6 H6 121.6 . .
C8 C7 C6 120.5(18) . .
C8 C7 H7 119.7 . .
C6 C7 H7 119.7 . .
C7 C8 C9 120.8(18) . .
C7 C8 H8 119.6 . .
C9 C8 H8 119.6 . .
C4 C9 C8 119.3(16) . .
C4 C9 H9 120.4 . .
C8 C9 H9 120.4 . .
C11 C10 C15 119.1(16) . .
C11 C10 C2 119.2(16) . .
C15 C10 C2 121.5(15) . .
C10 C11 C12 120(2) . .
C10 C11 H11 119.8 . .
C12 C11 H11 119.8 . .
C13 C12 C11 118(2) . .
C13 C12 H12 120.8 . .
C11 C12 H12 120.8 . .
C12 C13 C14 121(2) . .
C12 C13 H13 119.3 . .
C14 C13 H13 119.3 . .
C13 C14 C15 121(2) . .
C13 C14 H14 119.4 . .
C15 C14 H14 119.4 . .
C10 C15 C14 119.1(19) . .
C10 C15 H15 120.5 . .
C14 C15 H15 120.5 . .
C17 C16 C20 107.8(18) . .
C17 C16 C3 126.7(18) . .
C20 C16 C3 125.0(15) . .
C17 C16 Fe1 68.4(11) . .
C20 C16 Fe1 68.9(9) . .
C3 C16 Fe1 134.1(11) . .
C16 C17 C18 110(2) . .
C16 C17 Fe1 72.0(12) . .
C18 C17 Fe1 70.5(13) . .
C16 C17 H17 125.2 . .
C18 C17 H17 125.2 . .
Fe1 C17 H17 123.8 . .
C17 C18 C19 104(2) . .
C17 C18 Fe1 69.5(12) . .
C19 C18 Fe1 69.0(12) . .
C17 C18 H18 127.9 . .
C19 C18 H18 128.0 . .
Fe1 C18 H18 125.2 . .
C20 C19 C18 113(3) . .
C20 C19 Fe1 71.8(11) . .
C18 C19 Fe1 70.6(14) . .
C20 C19 H19 123.6 . .
C18 C19 H19 123.6 . .
Fe1 C19 H19 125.6 . .
C19 C20 C16 106(2) . .
C19 C20 Fe1 69.5(12) . .
C16 C20 Fe1 71.0(9) . .
C19 C20 H20 127.2 . .
C16 C20 H20 127.2 . .
Fe1 C20 H20 124.0 . .
C22 C21 C26 124.2(17) . .
C22 C21 S1 117.0(13) . .
C26 C21 S1 118.6(14) . .
C21 C22 C23 117.3(19) . .
C21 C22 H22 121.3 . .
C23 C22 H22 121.3 . .
C22 C23 C24 122.1(18) . .
C22 C23 H23 118.9 . .
C24 C23 H23 118.9 . .
C25 C24 C23 116.1(15) . .
C25 C24 C27 126(2) . .
C23 C24 C27 118(2) . .
C24 C25 C26 123.3(19) . .
C24 C25 H25 118.4 . .
C26 C25 H25 118.4 . .
C21 C26 C25 117.0(19) . .
C21 C26 H26 121.5 . .
C25 C26 H26 121.5 . .
C24 C27 H27A 109.5 . .
C24 C27 H27B 109.5 . .
H27A C27 H27B 109.5 . .
C24 C27 H27C 109.5 . .
H27A C27 H27C 109.5 . .
H27B C27 H27C 109.5 . .
Cl1S C1S Cl1S 112.3(18) 2_556 .
Cl1S C1S H1S1 109.1 2_556 .
Cl1S C1S H1S1 109.1 . .
Cl1S C1S H1S2 109.1 2_556 .
Cl1S C1S H1S2 109.1 . .
H1S1 C1S H1S2 107.9 . .
Cl2S C2S Cl2S 112(2) . 2_556
Cl2S C2S H2S1 109.1 . .
Cl2S C2S H2S1 109.1 2_556 .
Cl2S C2S H2S2 109.1 . .
Cl2S C2S H2S2 109.1 2_556 .
H2S1 C2S H2S2 107.9 . .
Cl3S C3S Cl3S 111.9(19) . 2_757
Cl3S C3S H3S1 109.2 . .
Cl3S C3S H3S1 109.2 2_757 .
Cl3S C3S H3S2 109.2 . .
Cl3S C3S H3S2 109.2 2_757 .
H3S1 C3S H3S2 107.9 . .

loop_
_geom_bond_atom_site_label_1
_geom_bond_atom_site_label_2
_geom_bond_distance
_geom_bond_site_symmetry_2
Pd1 N1 2.005(13) 2_657
Pd1 N1 2.005(13) .
Pd1 Cl1 2.314(4) 2_657
Pd1 Cl1 2.314(4) .
Fe1 C19 2.03(2) .
Fe1 C19 2.03(2) 2_657
Fe1 C17 2.04(2) 2_657
Fe1 C17 2.04(2) .
Fe1 C18 2.057(19) 2_657
Fe1 C18 2.057(19) .
Fe1 C20 2.064(16) 2_657
Fe1 C20 2.064(16) .
Fe1 C16 2.091(16) .
Fe1 C16 2.091(15) 2_657
S1 O1 1.412(12) .
S1 O2 1.416(11) .
S1 N2 1.664(12) .
S1 C21 1.781(16) .
N1 C3 1.30(2) .
N1 C1 1.44(2) .
C1 C4 1.495(19) .
C1 C2 1.55(2) .
C1 H1 0.9800 .
C2 N2 1.51(2) .
C2 C10 1.521(18) .
C2 H2 0.9800 .
N2 C3 1.429(19) .
C3 C16 1.482(19) .
C4 C9 1.35(2) .
C4 C5 1.40(2) .
C5 C6 1.35(3) .
C5 H5 0.9300 .
C6 C7 1.39(3) .
C6 H6 0.9300 .
C7 C8 1.38(3) .
C7 H7 0.9300 .
C8 C9 1.40(2) .
C8 H8 0.9300 .
C9 H9 0.9300 .
C10 C11 1.36(2) .
C10 C15 1.36(2) .
C11 C12 1.41(3) .
C11 H11 0.9300 .
C12 C13 1.32(3) .
C12 H12 0.9300 .
C13 C14 1.35(3) .
C13 H13 0.9300 .
C14 C15 1.37(3) .
C14 H14 0.9300 .
C15 H15 0.9300 .
C16 C17 1.40(3) .
C16 C20 1.42(2) .
C17 C18 1.40(3) .
C17 H17 0.9300 .
C18 C19 1.41(4) .
C18 H18 0.9300 .
C19 C20 1.36(3) .
C19 H19 0.9300 .
C20 H20 0.9300 .
C21 C22 1.34(3) .
C21 C26 1.35(2) .
C22 C23 1.39(3) .
C22 H22 0.9300 .
C23 C24 1.39(3) .
C23 H23 0.9300 .
C24 C25 1.37(3) .
C24 C27 1.53(2) .
C25 C26 1.38(3) .
C25 H25 0.9300 .
C26 H26 0.9300 .
C27 H27A 0.9600 .
C27 H27B 0.9600 .
C27 H27C 0.9600 .
C1S Cl1S 1.715(18) 2_556
C1S Cl1S 1.715(18) .
C1S H1S1 0.9700 .
C1S H1S2 0.9700 .
C2S Cl2S 1.70(2) .
C2S Cl2S 1.70(2) 2_556
C2S H2S1 0.9700 .
C2S H2S2 0.9700 .
C3S Cl3S 1.730(19) .
C3S Cl3S 1.730(19) 2_757
C3S H3S1 0.9700 .
C3S H3S2 0.9700 .

loop_
_geom_torsion_atom_site_label_1
_geom_torsion_atom_site_label_2
_geom_torsion_atom_site_label_3
_geom_torsion_atom_site_label_4
_geom_torsion
_geom_torsion_site_symmetry_1
N1 Pd1 N1 C3 2.0(11) 2_657
Cl1 Pd1 N1 C3 -93.7(11) 2_657
Cl1 Pd1 N1 C3 98.4(11) .
N1 Pd1 N1 C1 -156.8(13) 2_657
Cl1 Pd1 N1 C1 107.5(12) 2_657
Cl1 Pd1 N1 C1 -60.4(12) .
C3 N1 C1 C4 123.2(15) .
Pd1 N1 C1 C4 -76.9(14) .
C3 N1 C1 C2 -0.7(16) .
Pd1 N1 C1 C2 159.2(10) .
N1 C1 C2 N2 3.6(14) .
C4 C1 C2 N2 -120.2(13) .
N1 C1 C2 C10 -119.7(14) .
C4 C1 C2 C10 116.5(15) .
C10 C2 N2 C3 118.9(12) .
C1 C2 N2 C3 -5.1(13) .
C10 C2 N2 S1 -93.9(12) .
C1 C2 N2 S1 142.1(10) .
O1 S1 N2 C3 164.1(10) .
O2 S1 N2 C3 -67.0(12) .
C21 S1 N2 C3 48.6(12) .
O1 S1 N2 C2 22.7(12) .
O2 S1 N2 C2 151.5(10) .
C21 S1 N2 C2 -92.8(12) .
C1 N1 C3 N2 -2.8(17) .
Pd1 N1 C3 N2 -164.5(9) .
C1 N1 C3 C16 178.0(13) .
Pd1 N1 C3 C16 16(2) .
C2 N2 C3 N1 5.2(15) .
S1 N2 C3 N1 -140.2(11) .
C2 N2 C3 C16 -175.5(12) .
S1 N2 C3 C16 39.0(17) .
N1 C1 C4 C9 -25(2) .
C2 C1 C4 C9 94.9(18) .
N1 C1 C4 C5 157.0(15) .
C2 C1 C4 C5 -83.3(18) .
C9 C4 C5 C6 4(3) .
C1 C4 C5 C6 -177.4(19) .
C4 C5 C6 C7 -6(3) .
C5 C6 C7 C8 5(4) .
C6 C7 C8 C9 -3(4) .
C5 C4 C9 C8 -2(3) .
C1 C4 C9 C8 179.6(17) .
C7 C8 C9 C4 2(3) .
N2 C2 C10 C11 -45.8(19) .
C1 C2 C10 C11 72(2) .
N2 C2 C10 C15 140.6(15) .
C1 C2 C10 C15 -102.0(17) .
C15 C10 C11 C12 -3(3) .
C2 C10 C11 C12 -176.7(17) .
C10 C11 C12 C13 -1(3) .
C11 C12 C13 C14 0(3) .
C12 C13 C14 C15 5(3) .
C11 C10 C15 C14 7(3) .
C2 C10 C15 C14 -179.2(18) .
C13 C14 C15 C10 -8(3) .
N1 C3 C16 C17 -136.8(19) .
N2 C3 C16 C17 44(2) .
N1 C3 C16 C20 52(2) .
N2 C3 C16 C20 -127.4(16) .
N1 C3 C16 Fe1 -42(2) .
N2 C3 C16 Fe1 138.7(13) .
C19 Fe1 C16 C17 -81.9(17) .
C19 Fe1 C16 C17 54.1(19) 2_657
C17 Fe1 C16 C17 -152.5(19) 2_657
C18 Fe1 C16 C17 -11(4) 2_657
C18 Fe1 C16 C17 -37.5(17) .
C20 Fe1 C16 C17 100.8(15) 2_657
C20 Fe1 C16 C17 -120.4(18) .
C16 Fe1 C16 C17 149.5(15) 2_657
C19 Fe1 C16 C20 38.5(13) .
C19 Fe1 C16 C20 174.5(14) 2_657
C17 Fe1 C16 C20 -32(2) 2_657
C17 Fe1 C16 C20 120.4(18) .
C18 Fe1 C16 C20 109(3) 2_657
C18 Fe1 C16 C20 82.9(14) .
C20 Fe1 C16 C20 -138.8(11) 2_657
C16 Fe1 C16 C20 -90.1(10) 2_657
C19 Fe1 C16 C3 157(2) .
C19 Fe1 C16 C3 -67(2) 2_657
C17 Fe1 C16 C3 87(2) 2_657
C17 Fe1 C16 C3 -121(2) .
C18 Fe1 C16 C3 -132(3) 2_657
C18 Fe1 C16 C3 -158(2) .
C20 Fe1 C16 C3 -19.9(18) 2_657
C20 Fe1 C16 C3 119(2) .
C16 Fe1 C16 C3 28.8(14) 2_657
C20 C16 C17 C18 3(2) .
C3 C16 C17 C18 -169.5(15) .
Fe1 C16 C17 C18 60.8(15) .
C20 C16 C17 Fe1 -57.7(13) .
C3 C16 C17 Fe1 129.6(16) .
C19 Fe1 C17 C16 79.2(14) .
C19 Fe1 C17 C16 -143.2(15) 2_657
C17 Fe1 C17 C16 151.8(13) 2_657
C18 Fe1 C17 C16 175.5(15) 2_657
C18 Fe1 C17 C16 119(2) .
C20 Fe1 C17 C16 -103.6(13) 2_657
C20 Fe1 C17 C16 37.0(11) .
C16 Fe1 C17 C16 -80(3) 2_657
C19 Fe1 C17 C18 -40.0(16) .
C19 Fe1 C17 C18 98(2) 2_657
C17 Fe1 C17 C18 32.5(17) 2_657
C18 Fe1 C17 C18 56(3) 2_657
C20 Fe1 C17 C18 137.1(17) 2_657
C20 Fe1 C17 C18 -82.3(18) .
C16 Fe1 C17 C18 -119(2) .
C16 Fe1 C17 C18 160(2) 2_657
C16 C17 C18 C19 -1(2) .
Fe1 C17 C18 C19 60.7(14) .
C16 C17 C18 Fe1 -61.8(16) .
C19 Fe1 C18 C17 115(2) .
C19 Fe1 C18 C17 -95(2) 2_657
C17 Fe1 C18 C17 -166.5(10) 2_657
C18 Fe1 C18 C17 -134(2) 2_657
C20 Fe1 C18 C17 -74.3(19) 2_657
C20 Fe1 C18 C17 80.7(15) .
C16 Fe1 C18 C17 37.1(14) .
C16 Fe1 C18 C17 -158(2) 2_657
C19 Fe1 C18 C19 150.2(14) 2_657
C17 Fe1 C18 C19 78.5(18) 2_657
C17 Fe1 C18 C19 -115(2) .
C18 Fe1 C18 C19 110.9(19) 2_657
C20 Fe1 C18 C19 170.7(16) 2_657
C20 Fe1 C18 C19 -34.3(14) .
C16 Fe1 C18 C19 -77.9(15) .
C16 Fe1 C18 C19 87(3) 2_657
C17 C18 C19 C20 -2(3) .
Fe1 C18 C19 C20 59.5(15) .
C17 C18 C19 Fe1 -61.1(15) .
C19 Fe1 C19 C20 -170.3(18) 2_657
C17 Fe1 C19 C20 118.1(16) 2_657
C17 Fe1 C19 C20 -83.6(16) .
C18 Fe1 C19 C20 159.9(17) 2_657
C18 Fe1 C19 C20 -123(2) .
C20 Fe1 C19 C20 119(9) 2_657
C16 Fe1 C19 C20 -39.9(13) .
C16 Fe1 C19 C20 85.6(18) 2_657
C19 Fe1 C19 C18 -47.1(12) 2_657
C17 Fe1 C19 C18 -118.7(16) 2_657
C17 Fe1 C19 C18 39.6(13) .
C18 Fe1 C19 C18 -77(2) 2_657
C20 Fe1 C19 C18 -118(9) 2_657
C20 Fe1 C19 C18 123(2) .
C16 Fe1 C19 C18 83.3(15) .
C16 Fe1 C19 C18 -151.1(12) 2_657
C18 C19 C20 C16 3(2) .
Fe1 C19 C20 C16 62.3(12) .
C18 C19 C20 Fe1 -58.9(15) .
C17 C16 C20 C19 -4(2) .
C3 C16 C20 C19 168.9(15) .
Fe1 C16 C20 C19 -61.3(12) .
C17 C16 C20 Fe1 57.4(13) .
C3 C16 C20 Fe1 -129.8(15) .
C19 Fe1 C20 C19 78(10) 2_657
C17 Fe1 C20 C19 -78(2) 2_657
C17 Fe1 C20 C19 79.1(18) .
C18 Fe1 C20 C19 -32(2) 2_657
C18 Fe1 C20 C19 35.7(17) .
C20 Fe1 C20 C19 -170.4(18) 2_657
C16 Fe1 C20 C19 116(2) .
C16 Fe1 C20 C19 -124.2(18) 2_657
C19 Fe1 C20 C16 -116(2) .
C19 Fe1 C20 C16 -38(9) 2_657
C17 Fe1 C20 C16 166.5(11) 2_657
C17 Fe1 C20 C16 -36.5(11) .
C18 Fe1 C20 C16 -148.0(13) 2_657
C18 Fe1 C20 C16 -79.8(13) .
C20 Fe1 C20 C16 74.0(8) 2_657
C16 Fe1 C20 C16 120.2(12) 2_657
O1 S1 C21 C22 124.4(16) .
O2 S1 C21 C22 -6.6(18) .
N2 S1 C21 C22 -123.8(16) .
O1 S1 C21 C26 -50.1(16) .
O2 S1 C21 C26 178.9(14) .
N2 S1 C21 C26 61.6(16) .
C26 C21 C22 C23 -2(3) .
S1 C21 C22 C23 -176.4(15) .
C21 C22 C23 C24 2(3) .
C22 C23 C24 C25 -1(3) .
C22 C23 C24 C27 176.8(18) .
C23 C24 C25 C26 0(3) .
C27 C24 C25 C26 -177.3(18) .
C22 C21 C26 C25 1(3) .
S1 C21 C26 C25 175.6(14) .
C24 C25 C26 C21 0(3) .
